data_4348998
loop_
_publ_author_name
'Rota Martir, Diego'
'Bansal, Ashu K.'
'Di Mascio, Vincent'
'Cordes, David B.'
'Henwood, Adam F.'
'Slawin, Alexandra M. Z.'
'Kamer, Paul C. J.'
'Mart\'inez-Sarti, Laura'
'Perteg\'as, Antonio'
'Bolink, Henk J.'
'Samuel, Ifor D. W.'
'Zysman-Colman, Eli'

_publ_section_title
;
 Enhancing the photoluminescence quantum yields of blue-emitting cationic
 iridium(iii) complexes bearing bisphosphine ligands
;
_journal_issue 2
_journal_name_full 'Inorganic Chemistry Frontiers'
_journal_page_first 218
_journal_paper_doi 10.1039/C5QI00177C
_journal_volume 3
_journal_year 2016
_chemical_formula_moiety 'C58 H43 Ir N3 O P2, F6 P, 0.5(C H2 Cl2), 0.5(O)'
_chemical_formula_sum 'C58.5 H45 Cl F6 Ir N3 O1.5 P3'
_chemical_formula_weight 1248.60
_space_group_crystal_system triclinic
_space_group_IT_number 2
_space_group_name_Hall '-P 1'
_space_group_name_H-M_alt 'P -1'
_atom_sites_solution_hydrogens geom
_atom_sites_solution_primary direct
_atom_sites_solution_secondary difmap
_audit_creation_date 2015-04-23
_audit_creation_method 'by CrystalStructure 4.1'
_audit_update_record
;
2015-09-09 deposited with the CCDC.
2015-10-29 downloaded from the CCDC.
;
_cell_angle_alpha 96.957(5)
_cell_angle_beta 96.536(5)
_cell_angle_gamma 90.204(5)
_cell_formula_units_Z 4
_cell_length_a 16.774(3)
_cell_length_b 17.277(3)
_cell_length_c 17.990(3)
_cell_measurement_reflns_used 11258
_cell_measurement_temperature 173
_cell_measurement_theta_max 25.50
_cell_measurement_theta_min 1.20
_cell_volume 5140.8(15)
_computing_cell_refinement 'CrystalClear-SM Expert 2.1 b32'
_computing_data_collection 'CrystalClear-SM Expert 2.1 b32 (Rigaku, 2014)'
_computing_data_reduction 'CrystalClear-SM Expert 2.1 b32'
_computing_molecular_graphics 'CrystalStructure 4.1'
_computing_publication_material 'CrystalStructure 4.1 (Rigaku, 2014)'
_computing_structure_refinement 'SHELXL2013 (Sheldrick, 2008)'
_computing_structure_solution 'DIRDIF99-PATTY (Gould, et al., 1999)'
_diffrn_ambient_temperature 173
_diffrn_detector_area_resol_mean 11.628
_diffrn_measured_fraction_theta_full 0.993
_diffrn_measured_fraction_theta_max 0.990
_diffrn_measurement_device_type 'Rigaku XtaLAB P200'
_diffrn_measurement_method \w
_diffrn_radiation_type 'Mo K\a'
_diffrn_radiation_wavelength 0.71075
_diffrn_reflns_av_R_equivalents 0.0957
_diffrn_reflns_Laue_measured_fraction_full 0.993
_diffrn_reflns_Laue_measured_fraction_max 0.990
_diffrn_reflns_limit_h_max 20
_diffrn_reflns_limit_h_min -20
_diffrn_reflns_limit_k_max 20
_diffrn_reflns_limit_k_min -20
_diffrn_reflns_limit_l_max 21
_diffrn_reflns_limit_l_min -21
_diffrn_reflns_number 101398
_diffrn_reflns_point_group_measured_fraction_full 0.993
_diffrn_reflns_point_group_measured_fraction_max 0.990
_diffrn_reflns_theta_full 25.242
_diffrn_reflns_theta_max 25.413
_diffrn_reflns_theta_min 1.148
_diffrn_standards_number 0
_exptl_absorpt_coefficient_mu 2.818
_exptl_absorpt_correction_T_max 0.919
_exptl_absorpt_correction_T_min 0.724
_exptl_absorpt_correction_type multi-scan
_exptl_absorpt_process_details 'REQAB (Rigaku, 1998)'
_exptl_crystal_colour yellow
_exptl_crystal_density_diffrn 1.613
_exptl_crystal_density_method 'not measured'
_exptl_crystal_description prism
_exptl_crystal_F_000 2488.00
_exptl_crystal_recrystallization_method 'Re-crystallisation from solvent: Dichloromethane/hexane'
_exptl_crystal_size_max 0.180
_exptl_crystal_size_mid 0.060
_exptl_crystal_size_min 0.030
_refine_diff_density_max 5.86
_refine_diff_density_min -0.62
_refine_ls_extinction_method none
_refine_ls_goodness_of_fit_ref 1.043
_refine_ls_hydrogen_treatment mixed
_refine_ls_number_parameters 1341
_refine_ls_number_reflns 18773
_refine_ls_number_restraints 2
_refine_ls_R_factor_all 0.1258
_refine_ls_R_factor_gt 0.0875
_refine_ls_shift/su_max 0.001
_refine_ls_structure_factor_coef Fsqd
_refine_ls_weighting_details 'w = 1/[\s^2^(Fo^2^)+(0.1585P)^2^] where P=(Fo^2^+2Fc^2^)/3'
_refine_ls_weighting_scheme calc
_refine_ls_wR_factor_gt 0.2143
_refine_ls_wR_factor_ref 0.2379
_reflns_number_gt 12413
_reflns_number_total 18773
_reflns_threshold_expression F^2^>2.0\s(F^2^)
_cod_data_source_file c5qi00177c2.cif
_cod_data_source_block 1e
_cod_depositor_comments
;

2020-05-08
Z value and formula fixed to values more according to usual
chemical conventions.                 miguel
;
_cod_original_formula_sum 'C117 H90 Cl2 F12 Ir2 N6 O3 P6'
_cod_original_formula_weight 2497.21
_cod_original_formula_moiety '2(C58 H43 Ir N3 O P2), 2(F6 P), C H2 Cl2, O'
_cod_original_formula_units_Z 2
_cod_original_sg_symbol_H-M P-1
_cod_database_code 4348998

loop_
_space_group_symop_id
_space_group_symop_operation_xyz
1 +X,+Y,+Z
2 -X,-Y,-Z

loop_
_atom_site_label
_atom_site_type_symbol
_atom_site_fract_x
_atom_site_fract_y
_atom_site_fract_z
_atom_site_U_iso_or_equiv
_atom_site_adp_type
_atom_site_occupancy
_atom_site_site_symmetry_order
_atom_site_calc_flag
_atom_site_refinement_flags_posn
_atom_site_refinement_flags_adp
Ir1 Ir 0.79265(3) 0.77123(2) 0.60716(2) 0.04724(16) Uani 1 1 d . .
Ir71 Ir 0.69843(3) 0.27585(2) 0.94266(2) 0.05248(17) Uani 1 1 d . .
Cl16 Cl 0.5003(3) 0.7249(3) 0.3758(3) 0.1079(14) Uani 1 1 d . .
Cl17 Cl 0.4415(3) 0.5633(3) 0.3372(2) 0.1059(14) Uani 1 1 d . .
P1 P 0.86395(18) 0.66253(15) 0.66821(16) 0.0493(7) Uani 1 1 d . .
P2 P 0.85214(19) 0.76568(16) 0.48645(16) 0.0514(7) Uani 1 1 d . .
P71 P 0.62053(19) 0.23446(16) 1.04404(16) 0.0525(7) Uani 1 1 d . .
P72 P 0.70448(19) 0.15092(17) 0.85650(16) 0.0531(7) Uani 1 1 d . .
P141 P 0.3681(2) 0.7527(3) 0.5894(2) 0.0864(13) Uani 1 1 d . .
P151 P 0.1096(3) 0.1790(3) 0.8356(2) 0.0943(14) Uani 1 1 d . .
F141 F 0.4345(6) 0.7719(8) 0.6576(6) 0.130(4) Uani 1 1 d . .
F142 F 0.4250(6) 0.7747(7) 0.5326(6) 0.124(4) Uani 1 1 d . .
F143 F 0.3920(6) 0.6645(7) 0.5773(6) 0.121(3) Uani 1 1 d . .
F144 F 0.2991(6) 0.7321(7) 0.5217(5) 0.116(4) Uani 1 1 d . .
F145 F 0.3089(5) 0.7315(6) 0.6468(5) 0.099(3) Uani 1 1 d . .
F146 F 0.3359(8) 0.8389(7) 0.5988(6) 0.139(4) Uani 1 1 d . .
F151 F 0.1930(8) 0.1857(18) 0.8290(9) 0.310(17) Uani 1 1 d . .
F152 F 0.0911(8) 0.1677(8) 0.7455(6) 0.147(4) Uani 1 1 d . .
F153 F 0.1069(10) 0.0868(8) 0.8257(7) 0.168(6) Uani 1 1 d . .
F154 F 0.0145(9) 0.1702(10) 0.8362(9) 0.184(6) Uani 1 1 d . .
F155 F 0.1170(9) 0.1780(7) 0.9204(6) 0.147(5) Uani 1 1 d . .
F156 F 0.0971(11) 0.2662(8) 0.8514(10) 0.192(7) Uani 1 1 d . .
O27 O 0.9826(4) 0.7013(4) 0.5688(4) 0.0516(18) Uani 1 1 d . .
O97 O 0.6923(4) 0.0861(4) 0.9920(4) 0.0518(18) Uani 1 1 d . .
O171 O 0.0096(6) 0.5318(5) 0.9316(7) 0.097(3) Uani 1 1 d . .
N1 N 0.8699(6) 0.8646(5) 0.6500(5) 0.049(2) Uani 1 1 d . .
N13 N 0.6951(5) 0.6957(5) 0.5739(6) 0.056(2) Uani 1 1 d . .
N34 N 1.1388(6) 0.7430(6) 0.6026(6) 0.066(3) Uani 1 1 d D .
H34 H 1.193(3) 0.740(8) 0.627(7) 0.09(5) Uiso 1 1 d D .
N71 N 0.8153(5) 0.2547(5) 0.9890(6) 0.055(2) Uani 1 1 d . .
N83 N 0.5938(6) 0.3188(6) 0.8927(6) 0.061(3) Uani 1 1 d . .
N104 N 0.7872(6) -0.0122(5) 1.0689(6) 0.060(3) Uani 1 1 d D .
H104 H 0.824(5) -0.036(6) 1.105(5) 0.05(3) Uiso 1 1 d D .
C2 C 0.8373(9) 0.9358(6) 0.6378(7) 0.063(3) Uani 1 1 d . .
C3 C 0.8839(10) 0.9997(9) 0.6672(8) 0.082(4) Uani 1 1 d . .
H3 H 0.8609 1.0492 0.6622 0.099 Uiso 1 1 calc R U
C4 C 0.9565(12) 0.9999(8) 0.7015(9) 0.088(5) Uani 1 1 d . .
H4 H 0.9859 1.0472 0.7177 0.106 Uiso 1 1 calc R U
C5 C 0.9909(8) 0.9247(7) 0.7139(7) 0.067(3) Uani 1 1 d . .
H5 H 1.0436 0.9198 0.7384 0.081 Uiso 1 1 calc R U
C6 C 0.9423(8) 0.8622(7) 0.6878(7) 0.062(3) Uani 1 1 d . .
H6 H 0.9618 0.8123 0.6973 0.074 Uiso 1 1 calc R U
C7 C 0.7588(8) 0.9350(7) 0.5981(7) 0.062(3) Uani 1 1 d . .
C8 C 0.7242(8) 0.8617(6) 0.5741(6) 0.056(3) Uani 1 1 d . .
C9 C 0.6489(9) 0.8580(8) 0.5345(8) 0.074(4) Uani 1 1 d . .
H9 H 0.6248 0.8083 0.5171 0.089 Uiso 1 1 calc R U
C10 C 0.6066(11) 0.9248(10) 0.5191(9) 0.093(5) Uani 1 1 d . .
H10 H 0.5535 0.9209 0.4940 0.111 Uiso 1 1 calc R U
C11 C 0.6436(12) 0.9966(10) 0.5410(9) 0.096(5) Uani 1 1 d . .
H11 H 0.6172 1.0425 0.5278 0.116 Uiso 1 1 calc R U
C12 C 0.7187(10) 1.0025(8) 0.5822(7) 0.075(4) Uani 1 1 d . .
H12 H 0.7427 1.0523 0.5995 0.090 Uiso 1 1 calc R U
C14 C 0.6434(7) 0.6923(7) 0.6254(7) 0.056(3) Uani 1 1 d . .
C15 C 0.5768(7) 0.6437(7) 0.6102(7) 0.062(3) Uani 1 1 d . .
H15 H 0.5412 0.6405 0.6472 0.074 Uiso 1 1 calc R U
C16 C 0.5623(8) 0.6004(8) 0.5414(8) 0.077(4) Uani 1 1 d . .
H16 H 0.5165 0.5667 0.5302 0.093 Uiso 1 1 calc R U
C17 C 0.6145(8) 0.6054(8) 0.4881(8) 0.072(4) Uani 1 1 d . .
H17 H 0.6054 0.5757 0.4399 0.087 Uiso 1 1 calc R U
C18 C 0.6790(8) 0.6539(7) 0.5067(7) 0.063(3) Uani 1 1 d . .
H18 H 0.7146 0.6583 0.4699 0.076 Uiso 1 1 calc R U
C19 C 0.6623(7) 0.7450(7) 0.6961(7) 0.055(3) Uani 1 1 d . .
C20 C 0.7315(7) 0.7924(7) 0.6998(6) 0.054(3) Uani 1 1 d . .
C21 C 0.7494(7) 0.8481(6) 0.7626(6) 0.056(3) Uani 1 1 d . .
H21 H 0.7953 0.8814 0.7662 0.067 Uiso 1 1 calc R U
C22 C 0.7005(8) 0.8547(7) 0.8191(7) 0.064(3) Uani 1 1 d . .
H22 H 0.7126 0.8934 0.8611 0.076 Uiso 1 1 calc R U
C23 C 0.6345(9) 0.8069(8) 0.8167(7) 0.071(4) Uani 1 1 d . .
H23 H 0.6028 0.8117 0.8575 0.085 Uiso 1 1 calc R U
C24 C 0.6140(8) 0.7518(7) 0.7549(7) 0.066(3) Uani 1 1 d . .
H24 H 0.5679 0.7190 0.7525 0.080 Uiso 1 1 calc R U
C25 C 0.9744(7) 0.6680(6) 0.6929(6) 0.052(3) Uani 1 1 d . .
C26 C 1.0207(7) 0.6916(6) 0.6401(6) 0.052(3) Uani 1 1 d . .
C28 C 1.0093(7) 0.7683(6) 0.5407(6) 0.053(3) Uani 1 1 d . .
C29 C 0.9549(8) 0.8072(7) 0.4979(6) 0.058(3) Uani 1 1 d . .
C30 C 0.9830(8) 0.8692(7) 0.4657(7) 0.062(3) Uani 1 1 d . .
H30 H 0.9480 0.8961 0.4328 0.074 Uiso 1 1 calc R U
C31 C 1.0632(9) 0.8915(8) 0.4823(8) 0.074(4) Uani 1 1 d . .
H31 H 1.0816 0.9355 0.4618 0.089 Uiso 1 1 calc R U
C32 C 1.1177(9) 0.8526(8) 0.5274(7) 0.066(3) Uani 1 1 d . .
H32 H 1.1723 0.8693 0.5377 0.079 Uiso 1 1 calc R U
C33 C 1.0903(7) 0.7885(7) 0.5572(7) 0.057(3) Uani 1 1 d . .
C35 C 1.1021(7) 0.7073(7) 0.6562(7) 0.057(3) Uani 1 1 d . .
C36 C 1.1400(7) 0.6901(7) 0.7233(6) 0.054(3) Uani 1 1 d . .
H36 H 1.1962 0.6989 0.7352 0.065 Uiso 1 1 calc R U
C37 C 1.0953(8) 0.6591(7) 0.7750(7) 0.065(3) Uani 1 1 d . .
H37 H 1.1219 0.6455 0.8210 0.078 Uiso 1 1 calc R U
C38 C 1.0144(8) 0.6485(7) 0.7593(7) 0.060(3) Uani 1 1 d . .
H38 H 0.9850 0.6275 0.7945 0.072 Uiso 1 1 calc R U
C39 C 0.8327(7) 0.6531(6) 0.7611(6) 0.053(3) Uani 1 1 d . .
C40 C 0.8496(7) 0.7166(7) 0.8193(6) 0.057(3) Uani 1 1 d . .
H40 H 0.8778 0.7614 0.8096 0.068 Uiso 1 1 calc R U
C41 C 0.8254(8) 0.7135(8) 0.8886(7) 0.068(3) Uani 1 1 d . .
H41 H 0.8362 0.7567 0.9265 0.081 Uiso 1 1 calc R U
C42 C 0.7868(10) 0.6509(9) 0.9042(8) 0.085(4) Uani 1 1 d . .
H42 H 0.7704 0.6500 0.9529 0.102 Uiso 1 1 calc R U
C43 C 0.7704(11) 0.5876(9) 0.8503(9) 0.094(5) Uani 1 1 d . .
H43 H 0.7428 0.5433 0.8619 0.113 Uiso 1 1 calc R U
C44 C 0.7945(8) 0.5883(7) 0.7784(7) 0.068(3) Uani 1 1 d . .
H44 H 0.7845 0.5440 0.7417 0.081 Uiso 1 1 calc R U
C45 C 0.8499(7) 0.5618(6) 0.6201(6) 0.051(3) Uani 1 1 d . .
C46 C 0.7755(8) 0.5289(6) 0.5989(6) 0.059(3) Uani 1 1 d . .
H46 H 0.7297 0.5577 0.6111 0.071 Uiso 1 1 calc R U
C47 C 0.7651(8) 0.4555(6) 0.5605(7) 0.065(3) Uani 1 1 d . .
H47 H 0.7126 0.4336 0.5476 0.079 Uiso 1 1 calc R U
C48 C 0.8305(9) 0.4135(7) 0.5404(8) 0.072(4) Uani 1 1 d . .
H48 H 0.8229 0.3632 0.5124 0.087 Uiso 1 1 calc R U
C49 C 0.9058(9) 0.4437(7) 0.5606(8) 0.075(4) Uani 1 1 d . .
H49 H 0.9511 0.4140 0.5482 0.089 Uiso 1 1 calc R U
C50 C 0.9164(8) 0.5184(7) 0.5993(7) 0.064(3) Uani 1 1 d . .
H50 H 0.9690 0.5402 0.6119 0.077 Uiso 1 1 calc R U
C51 C 0.7960(8) 0.8226(7) 0.4200(7) 0.059(3) Uani 1 1 d . .
C52 C 0.7984(9) 0.9064(7) 0.4321(7) 0.067(3) Uani 1 1 d . .
H52 H 0.8334 0.9324 0.4727 0.080 Uiso 1 1 calc R U
C53 C 0.7509(9) 0.9495(9) 0.3855(8) 0.078(4) Uani 1 1 d . .
H53 H 0.7530 1.0049 0.3941 0.094 Uiso 1 1 calc R U
C54 C 0.7001(11) 0.9118(10) 0.3264(10) 0.090(5) Uani 1 1 d . .
H54 H 0.6655 0.9413 0.2955 0.108 Uiso 1 1 calc R U
C55 C 0.6990(10) 0.8335(10) 0.3121(10) 0.093(5) Uani 1 1 d . .
H55 H 0.6672 0.8088 0.2686 0.112 Uiso 1 1 calc R U
C56 C 0.7439(8) 0.7874(8) 0.3603(8) 0.073(4) Uani 1 1 d . .
H56 H 0.7386 0.7322 0.3518 0.087 Uiso 1 1 calc R U
C57 C 0.8688(6) 0.6775(7) 0.4217(6) 0.050(3) Uani 1 1 d . .
C58 C 0.9028(9) 0.6879(8) 0.3549(7) 0.070(4) Uani 1 1 d . .
H58 H 0.9197 0.7382 0.3461 0.084 Uiso 1 1 calc R U
C59 C 0.9110(10) 0.6232(8) 0.3025(7) 0.079(4) Uani 1 1 d . .
H59 H 0.9301 0.6299 0.2559 0.094 Uiso 1 1 calc R U
C60 C 0.8919(9) 0.5503(8) 0.3171(8) 0.076(4) Uani 1 1 d . .
H60 H 0.8979 0.5067 0.2807 0.091 Uiso 1 1 calc R U
C61 C 0.8648(8) 0.5395(7) 0.3820(7) 0.070(3) Uani 1 1 d . .
H61 H 0.8538 0.4880 0.3920 0.084 Uiso 1 1 calc R U
C62 C 0.8522(7) 0.6034(7) 0.4365(7) 0.060(3) Uani 1 1 d . .
H62 H 0.8327 0.5951 0.4825 0.072 Uiso 1 1 calc R U
C72 C 0.8739(8) 0.2815(7) 0.9521(7) 0.061(3) Uani 1 1 d . .
C73 C 0.9522(10) 0.2649(9) 0.9761(8) 0.080(4) Uani 1 1 d . .
H73 H 0.9932 0.2835 0.9501 0.096 Uiso 1 1 calc R U
C74 C 0.9747(10) 0.2239(9) 1.0339(9) 0.087(5) Uani 1 1 d . .
H74 H 1.0291 0.2108 1.0467 0.104 Uiso 1 1 calc R U
C75 C 0.9127(10) 0.2016(8) 1.0747(8) 0.077(4) Uani 1 1 d . .
H75 H 0.9245 0.1760 1.1184 0.093 Uiso 1 1 calc R U
C76 C 0.8363(8) 0.2176(7) 1.0496(7) 0.064(3) Uani 1 1 d . .
H76 H 0.7948 0.2017 1.0765 0.077 Uiso 1 1 calc R U
C77 C 0.8442(9) 0.3244(7) 0.8890(8) 0.070(4) Uani 1 1 d . .
C78 C 0.7622(8) 0.3248(6) 0.8701(7) 0.059(3) Uani 1 1 d . .
C79 C 0.7336(9) 0.3595(7) 0.8075(7) 0.069(4) Uani 1 1 d . .
H79 H 0.6772 0.3615 0.7939 0.083 Uiso 1 1 calc R U
C80 C 0.7851(11) 0.3916(7) 0.7637(8) 0.080(4) Uani 1 1 d . .
H80 H 0.7637 0.4137 0.7200 0.096 Uiso 1 1 calc R U
C81 C 0.8666(11) 0.3918(8) 0.7832(9) 0.083(4) Uani 1 1 d . .
H81 H 0.9014 0.4149 0.7536 0.100 Uiso 1 1 calc R U
C82 C 0.8968(11) 0.3593(9) 0.8440(10) 0.092(5) Uani 1 1 d . .
H82 H 0.9532 0.3593 0.8576 0.110 Uiso 1 1 calc R U
C84 C 0.5798(9) 0.3959(8) 0.9197(8) 0.068(4) Uani 1 1 d . .
C85 C 0.5110(11) 0.4319(10) 0.8904(11) 0.090(5) Uani 1 1 d . .
H85 H 0.5014 0.4848 0.9077 0.108 Uiso 1 1 calc R U
C86 C 0.4569(11) 0.3911(11) 0.8366(11) 0.099(6) Uani 1 1 d . .
H86 H 0.4084 0.4147 0.8191 0.119 Uiso 1 1 calc R U
C87 C 0.4739(9) 0.3122(10) 0.8067(9) 0.085(4) Uani 1 1 d . .
H87 H 0.4393 0.2836 0.7673 0.102 Uiso 1 1 calc R U
C88 C 0.5435(9) 0.2809(9) 0.8386(8) 0.073(4) Uani 1 1 d . .
H88 H 0.5559 0.2289 0.8204 0.087 Uiso 1 1 calc R U
C89 C 0.6413(9) 0.4338(7) 0.9730(8) 0.073(4) Uani 1 1 d . .
C90 C 0.7058(9) 0.3881(7) 0.9962(7) 0.067(4) Uani 1 1 d . .
C91 C 0.7697(9) 0.4255(7) 1.0411(7) 0.069(4) Uani 1 1 d . .
H91 H 0.8175 0.3977 1.0519 0.083 Uiso 1 1 calc R U
C92 C 0.7657(12) 0.5035(8) 1.0711(8) 0.093(5) Uani 1 1 d . .
H92 H 0.8087 0.5266 1.1058 0.112 Uiso 1 1 calc R U
C93 C 0.7003(13) 0.5475(9) 1.0511(11) 0.100(6) Uani 1 1 d . .
H93 H 0.6981 0.6007 1.0716 0.120 Uiso 1 1 calc R U
C94 C 0.6398(13) 0.5145(9) 1.0025(11) 0.099(6) Uani 1 1 d . .
H94 H 0.5952 0.5450 0.9873 0.119 Uiso 1 1 calc R U
C95 C 0.6624(7) 0.1616(6) 1.1048(6) 0.050(3) Uani 1 1 d . .
C96 C 0.7001(7) 0.0974(6) 1.0711(6) 0.051(3) Uani 1 1 d . .
C98 C 0.7616(7) 0.0562(7) 0.9628(6) 0.054(3) Uani 1 1 d . .
C99 C 0.7759(7) 0.0813(6) 0.8943(6) 0.052(3) Uani 1 1 d . .
C100 C 0.8410(7) 0.0467(7) 0.8619(6) 0.059(3) Uani 1 1 d . .
H100 H 0.8521 0.0587 0.8139 0.070 Uiso 1 1 calc R U
C101 C 0.8890(8) -0.0044(7) 0.8987(7) 0.067(3) Uani 1 1 d . .
H101 H 0.9337 -0.0257 0.8759 0.081 Uiso 1 1 calc R U
C102 C 0.8745(8) -0.0259(7) 0.9680(7) 0.062(3) Uani 1 1 d . .
H102 H 0.9085 -0.0614 0.9924 0.074 Uiso 1 1 calc R U
C103 C 0.8077(7) 0.0066(6) 1.0008(6) 0.054(3) Uani 1 1 d . .
C105 C 0.7439(7) 0.0465(6) 1.1107(6) 0.054(3) Uani 1 1 d . .
C106 C 0.7454(7) 0.0534(7) 1.1869(6) 0.058(3) Uani 1 1 d . .
H106 H 0.7745 0.0180 1.2157 0.069 Uiso 1 1 calc R U
C107 C 0.7018(8) 0.1154(7) 1.2223(7) 0.066(3) Uani 1 1 d . .
H107 H 0.6994 0.1192 1.2751 0.079 Uiso 1 1 calc R U
C108 C 0.6636(7) 0.1693(6) 1.1823(6) 0.057(3) Uani 1 1 d . .
H108 H 0.6379 0.2120 1.2076 0.068 Uiso 1 1 calc R U
C109 C 0.6066(7) 0.3145(6) 1.1188(6) 0.050(3) Uani 1 1 d . .
C110 C 0.6745(8) 0.3506(7) 1.1576(7) 0.064(3) Uani 1 1 d . .
H110 H 0.7254 0.3349 1.1435 0.076 Uiso 1 1 calc R U
C111 C 0.6712(9) 0.4097(7) 1.2174(7) 0.069(3) Uani 1 1 d . .
H111 H 0.7190 0.4340 1.2431 0.083 Uiso 1 1 calc R U
C112 C 0.5964(10) 0.4325(8) 1.2388(8) 0.074(4) Uani 1 1 d . .
H112 H 0.5930 0.4712 1.2805 0.089 Uiso 1 1 calc R U
C113 C 0.5275(10) 0.3984(8) 1.1989(8) 0.080(4) Uani 1 1 d . .
H113 H 0.4766 0.4157 1.2118 0.096 Uiso 1 1 calc R U
C114 C 0.5318(8) 0.3380(6) 1.1389(7) 0.061(3) Uani 1 1 d . .
H114 H 0.4841 0.3138 1.1126 0.073 Uiso 1 1 calc R U
C115 C 0.5179(7) 0.1982(7) 1.0166(6) 0.055(3) Uani 1 1 d . .
C116 C 0.4611(8) 0.2437(7) 0.9807(7) 0.064(3) Uani 1 1 d . .
H116 H 0.4755 0.2950 0.9724 0.076 Uiso 1 1 calc R U
C117 C 0.3852(9) 0.2160(9) 0.9572(8) 0.075(4) Uani 1 1 d . .
H117 H 0.3476 0.2477 0.9318 0.089 Uiso 1 1 calc R U
C118 C 0.3620(8) 0.1421(9) 0.9699(8) 0.074(4) Uani 1 1 d . .
H118 H 0.3089 0.1232 0.9533 0.088 Uiso 1 1 calc R U
C119 C 0.4163(8) 0.0965(8) 1.0069(7) 0.069(3) Uani 1 1 d . .
H119 H 0.4005 0.0460 1.0162 0.082 Uiso 1 1 calc R U
C120 C 0.4942(8) 0.1238(6) 1.0308(7) 0.058(3) Uani 1 1 d . .
H120 H 0.5314 0.0922 1.0568 0.069 Uiso 1 1 calc R U
C121 C 0.7407(8) 0.1715(6) 0.7676(6) 0.060(3) Uani 1 1 d . .
C122 C 0.8209(9) 0.1870(7) 0.7643(7) 0.069(4) Uani 1 1 d . .
H122 H 0.8591 0.1821 0.8066 0.082 Uiso 1 1 calc R U
C123 C 0.8455(11) 0.2096(7) 0.6993(9) 0.079(4) Uani 1 1 d . .
H123 H 0.9004 0.2208 0.6962 0.094 Uiso 1 1 calc R U
C124 C 0.7879(14) 0.2154(8) 0.6389(9) 0.096(6) Uani 1 1 d . .
H124 H 0.8037 0.2303 0.5935 0.115 Uiso 1 1 calc R U
C125 C 0.7102(12) 0.2002(7) 0.6432(8) 0.085(5) Uani 1 1 d . .
H125 H 0.6724 0.2055 0.6006 0.102 Uiso 1 1 calc R U
C126 C 0.6835(9) 0.1778(7) 0.7056(6) 0.066(3) Uani 1 1 d . .
H126 H 0.6282 0.1667 0.7073 0.079 Uiso 1 1 calc R U
C127 C 0.6196(7) 0.0829(6) 0.8251(8) 0.064(3) Uani 1 1 d . .
C128 C 0.6328(8) 0.0233(7) 0.7612(7) 0.066(3) Uani 1 1 d . .
H128 H 0.6822 0.0218 0.7399 0.079 Uiso 1 1 calc R U
C129 C 0.5723(9) -0.0296(8) 0.7334(8) 0.077(4) Uani 1 1 d . .
H129 H 0.5810 -0.0693 0.6939 0.092 Uiso 1 1 calc R U
C130 C 0.4999(8) -0.0265(8) 0.7611(8) 0.071(3) Uani 1 1 d . .
H130 H 0.4581 -0.0625 0.7399 0.085 Uiso 1 1 calc R U
C131 C 0.4875(9) 0.0296(8) 0.8204(7) 0.070(3) Uani 1 1 d . .
H131 H 0.4378 0.0313 0.8410 0.085 Uiso 1 1 calc R U
C132 C 0.5483(8) 0.0830(7) 0.8494(7) 0.065(3) Uani 1 1 d . .
H132 H 0.5381 0.1220 0.8891 0.078 Uiso 1 1 calc R U
C161 C 0.4272(12) 0.6554(9) 0.3844(10) 0.102(5) Uani 1 1 d . .
H16A H 0.4261 0.6507 0.4386 0.122 Uiso 1 1 calc R U
H16B H 0.3742 0.6743 0.3650 0.122 Uiso 1 1 calc R U

loop_
_atom_site_aniso_label
_atom_site_aniso_U_11
_atom_site_aniso_U_22
_atom_site_aniso_U_33
_atom_site_aniso_U_23
_atom_site_aniso_U_13
_atom_site_aniso_U_12
Ir1 0.0578(3) 0.0366(2) 0.0498(3) -0.00164(17) 0.0237(2) 0.01004(18)
Ir71 0.0726(3) 0.0370(2) 0.0536(3) 0.00427(18) 0.0329(2) 0.0151(2)
Cl16 0.132(4) 0.111(3) 0.085(3) 0.013(2) 0.031(3) 0.010(3)
Cl17 0.129(4) 0.094(3) 0.094(3) -0.006(2) 0.027(3) 0.032(3)
P1 0.0636(18) 0.0367(14) 0.0500(16) -0.0004(12) 0.0233(13) 0.0081(12)
P2 0.0666(19) 0.0410(15) 0.0496(16) 0.0017(12) 0.0231(14) 0.0137(13)
P71 0.072(2) 0.0398(15) 0.0507(16) 0.0046(12) 0.0304(14) 0.0167(13)
P72 0.0660(19) 0.0470(16) 0.0483(16) 0.0007(12) 0.0195(14) 0.0181(13)
P141 0.066(2) 0.129(4) 0.061(2) -0.019(2) 0.0234(18) 0.010(2)
P151 0.115(4) 0.096(3) 0.084(3) 0.037(2) 0.038(2) 0.051(3)
F141 0.081(6) 0.188(11) 0.106(7) -0.045(7) 0.012(5) 0.016(6)
F142 0.110(7) 0.153(9) 0.106(7) -0.039(6) 0.056(6) -0.024(7)
F143 0.100(7) 0.147(9) 0.111(7) -0.018(6) 0.029(6) 0.016(6)
F144 0.095(6) 0.193(11) 0.064(5) 0.030(6) 0.018(5) -0.022(6)
F145 0.074(5) 0.157(9) 0.071(5) 0.016(5) 0.029(4) 0.024(5)
F146 0.179(11) 0.141(10) 0.105(8) 0.001(7) 0.058(7) 0.037(8)
F151 0.094(9) 0.63(5) 0.165(14) -0.14(2) 0.063(9) -0.081(16)
F152 0.175(11) 0.177(12) 0.102(8) 0.053(8) 0.026(7) 0.013(9)
F153 0.232(15) 0.123(10) 0.142(10) 0.043(8) -0.034(10) 0.052(9)
F154 0.144(11) 0.211(16) 0.188(13) -0.042(11) 0.055(10) 0.045(10)
F155 0.220(13) 0.141(10) 0.086(7) 0.011(6) 0.047(8) 0.074(9)
F156 0.249(18) 0.102(9) 0.242(17) 0.068(10) 0.052(14) 0.048(10)
O27 0.055(4) 0.046(4) 0.053(4) -0.003(3) 0.015(4) 0.009(3)
O97 0.065(5) 0.043(4) 0.050(4) 0.001(3) 0.023(4) 0.015(3)
O171 0.072(6) 0.056(6) 0.153(10) -0.007(6) -0.010(6) -0.032(5)
N1 0.069(6) 0.027(4) 0.053(5) -0.012(4) 0.031(5) -0.002(4)
N13 0.049(5) 0.042(5) 0.074(6) -0.011(4) 0.018(5) -0.001(4)
N34 0.058(7) 0.074(7) 0.063(6) -0.015(5) 0.024(6) 0.000(6)
N71 0.051(5) 0.043(5) 0.070(6) -0.010(5) 0.017(5) 0.016(4)
N83 0.066(6) 0.055(6) 0.074(7) 0.028(5) 0.031(6) 0.030(5)
N104 0.077(7) 0.048(5) 0.059(6) 0.007(4) 0.028(5) 0.026(5)
C2 0.095(10) 0.037(6) 0.062(7) -0.007(5) 0.047(7) 0.003(6)
C3 0.083(10) 0.076(10) 0.082(10) -0.038(8) 0.042(8) -0.008(8)
C4 0.145(16) 0.044(7) 0.084(10) -0.008(7) 0.070(11) -0.031(9)
C5 0.082(9) 0.050(7) 0.073(8) -0.013(6) 0.042(7) -0.004(6)
C6 0.076(9) 0.055(7) 0.056(7) -0.010(6) 0.033(7) 0.004(6)
C7 0.085(9) 0.044(7) 0.065(7) 0.005(5) 0.043(7) 0.025(6)
C8 0.083(9) 0.043(6) 0.048(6) 0.009(5) 0.025(6) 0.029(6)
C9 0.092(10) 0.061(8) 0.073(9) 0.005(6) 0.030(8) 0.034(7)
C10 0.105(12) 0.085(12) 0.095(11) 0.015(9) 0.036(9) 0.050(9)
C11 0.133(15) 0.076(11) 0.089(11) 0.017(8) 0.043(11) 0.063(10)
C12 0.111(12) 0.057(8) 0.060(8) 0.000(6) 0.034(8) 0.030(7)
C14 0.055(7) 0.053(7) 0.061(7) -0.006(5) 0.020(6) 0.012(5)
C15 0.061(8) 0.064(8) 0.061(7) -0.011(6) 0.021(6) 0.003(6)
C16 0.063(8) 0.070(9) 0.094(10) -0.012(8) 0.016(8) -0.006(7)
C17 0.072(9) 0.070(9) 0.070(8) -0.019(7) 0.013(7) 0.010(7)
C18 0.075(9) 0.050(7) 0.065(8) -0.002(6) 0.017(6) 0.006(6)
C19 0.056(7) 0.052(6) 0.063(7) 0.000(5) 0.031(6) 0.012(5)
C20 0.059(7) 0.053(7) 0.057(7) 0.003(5) 0.037(5) 0.023(5)
C21 0.063(7) 0.048(6) 0.057(7) -0.005(5) 0.024(6) 0.013(5)
C22 0.078(9) 0.053(7) 0.062(7) -0.007(6) 0.032(6) 0.008(6)
C23 0.096(10) 0.067(8) 0.055(7) -0.003(6) 0.039(7) 0.028(8)
C24 0.067(8) 0.061(8) 0.075(8) 0.005(6) 0.030(7) 0.006(6)
C25 0.068(7) 0.040(6) 0.049(6) -0.005(5) 0.018(6) 0.013(5)
C26 0.065(8) 0.037(6) 0.054(7) 0.002(5) 0.008(6) 0.007(5)
C28 0.072(8) 0.044(6) 0.045(6) -0.005(5) 0.030(6) 0.003(5)
C29 0.075(8) 0.048(6) 0.052(6) -0.006(5) 0.027(6) 0.012(6)
C30 0.071(8) 0.062(7) 0.061(7) 0.015(6) 0.035(6) 0.011(6)
C31 0.099(11) 0.063(8) 0.068(8) 0.001(7) 0.045(8) -0.016(8)
C32 0.077(9) 0.068(8) 0.056(7) -0.010(6) 0.036(7) -0.009(7)
C33 0.053(7) 0.060(7) 0.059(7) -0.008(6) 0.028(6) 0.008(6)
C35 0.052(7) 0.058(7) 0.059(7) -0.016(6) 0.024(6) 0.010(5)
C36 0.047(6) 0.062(7) 0.049(6) -0.012(5) 0.013(5) 0.009(5)
C37 0.084(10) 0.054(7) 0.059(7) 0.007(6) 0.016(7) 0.011(6)
C38 0.074(9) 0.045(6) 0.064(8) 0.003(5) 0.021(6) 0.007(6)
C39 0.069(7) 0.046(6) 0.048(6) 0.004(5) 0.026(5) 0.022(5)
C40 0.064(7) 0.049(6) 0.059(7) -0.001(5) 0.021(6) 0.000(5)
C41 0.093(9) 0.063(8) 0.052(7) 0.004(6) 0.029(7) 0.006(7)
C42 0.125(13) 0.070(9) 0.068(9) 0.006(7) 0.045(9) 0.002(9)
C43 0.130(14) 0.063(9) 0.099(11) 0.013(8) 0.057(10) -0.013(9)
C44 0.102(10) 0.044(7) 0.062(8) 0.004(6) 0.034(7) 0.001(6)
C45 0.064(7) 0.036(5) 0.055(6) 0.003(5) 0.017(5) 0.011(5)
C46 0.076(9) 0.043(6) 0.058(7) -0.006(5) 0.020(6) 0.004(6)
C47 0.079(9) 0.036(6) 0.082(9) 0.005(6) 0.017(7) -0.001(6)
C48 0.090(10) 0.044(7) 0.083(9) -0.006(6) 0.024(8) 0.005(7)
C49 0.095(11) 0.040(6) 0.091(10) -0.004(6) 0.036(8) 0.015(7)
C50 0.083(9) 0.043(6) 0.067(8) -0.006(5) 0.027(7) 0.015(6)
C51 0.076(8) 0.055(7) 0.051(7) 0.015(5) 0.019(6) 0.010(6)
C52 0.097(10) 0.056(7) 0.051(7) 0.004(6) 0.026(7) 0.026(7)
C53 0.095(11) 0.073(9) 0.072(9) 0.012(8) 0.026(8) 0.022(8)
C54 0.110(12) 0.079(11) 0.092(11) 0.036(9) 0.031(10) 0.033(9)
C55 0.087(11) 0.091(12) 0.100(12) 0.011(9) 0.003(9) -0.002(9)
C56 0.068(8) 0.068(8) 0.087(10) 0.015(7) 0.024(8) 0.013(7)
C57 0.051(6) 0.058(7) 0.044(6) 0.003(5) 0.017(5) 0.023(5)
C58 0.096(10) 0.055(7) 0.064(8) 0.006(6) 0.034(7) 0.019(7)
C59 0.123(12) 0.071(9) 0.051(7) 0.010(6) 0.045(7) 0.041(8)
C60 0.104(11) 0.054(8) 0.070(8) -0.014(6) 0.027(8) 0.024(7)
C61 0.100(10) 0.044(7) 0.067(8) -0.007(6) 0.028(7) 0.017(6)
C62 0.073(8) 0.055(7) 0.057(7) 0.006(5) 0.028(6) 0.009(6)
C72 0.065(8) 0.056(7) 0.066(8) -0.009(6) 0.036(6) 0.010(6)
C73 0.088(11) 0.080(10) 0.075(9) -0.008(8) 0.039(8) -0.010(8)
C74 0.097(11) 0.080(10) 0.085(11) -0.016(8) 0.042(9) 0.021(8)
C75 0.099(11) 0.066(9) 0.063(8) -0.006(6) 0.009(8) 0.021(8)
C76 0.080(9) 0.049(7) 0.062(8) -0.009(6) 0.017(7) 0.007(6)
C77 0.090(10) 0.049(7) 0.073(8) -0.014(6) 0.046(7) -0.006(6)
C78 0.084(9) 0.039(6) 0.061(7) 0.007(5) 0.041(6) 0.006(6)
C79 0.099(10) 0.044(6) 0.072(8) 0.008(6) 0.047(7) 0.024(6)
C80 0.126(13) 0.045(7) 0.081(9) 0.010(6) 0.064(9) 0.017(7)
C81 0.119(14) 0.057(8) 0.087(10) 0.014(7) 0.063(10) 0.005(8)
C82 0.114(12) 0.063(9) 0.111(13) 0.001(9) 0.073(11) -0.009(8)
C84 0.085(9) 0.059(8) 0.076(8) 0.022(7) 0.058(8) 0.032(7)
C85 0.104(13) 0.072(10) 0.108(13) 0.033(9) 0.054(11) 0.031(9)
C86 0.095(12) 0.107(13) 0.120(14) 0.065(12) 0.066(11) 0.067(11)
C87 0.089(10) 0.098(11) 0.076(9) 0.027(8) 0.029(8) 0.026(9)
C88 0.089(10) 0.081(9) 0.058(8) 0.029(7) 0.031(8) 0.028(8)
C89 0.106(11) 0.040(6) 0.085(9) 0.009(6) 0.064(9) 0.018(7)
C90 0.099(10) 0.046(7) 0.065(8) 0.006(6) 0.051(7) 0.012(7)
C91 0.088(9) 0.050(7) 0.072(8) -0.017(6) 0.048(7) 0.012(7)
C92 0.143(15) 0.061(9) 0.078(9) -0.022(7) 0.061(10) -0.014(10)
C93 0.150(16) 0.045(8) 0.116(14) -0.008(9) 0.082(13) 0.012(10)
C94 0.154(16) 0.048(8) 0.117(13) 0.018(9) 0.092(13) 0.032(10)
C95 0.069(7) 0.037(5) 0.048(6) 0.008(4) 0.023(5) 0.017(5)
C96 0.065(7) 0.043(6) 0.048(6) 0.001(5) 0.023(5) 0.006(5)
C98 0.060(7) 0.049(6) 0.051(6) -0.004(5) 0.016(5) 0.007(5)
C99 0.064(7) 0.045(6) 0.047(6) -0.005(5) 0.019(5) 0.013(5)
C100 0.079(8) 0.055(7) 0.044(6) -0.004(5) 0.023(6) 0.018(6)
C101 0.073(8) 0.066(8) 0.067(8) -0.002(6) 0.031(6) 0.027(6)
C102 0.077(8) 0.048(6) 0.062(7) 0.006(5) 0.019(6) 0.023(6)
C103 0.073(8) 0.041(6) 0.052(6) 0.003(5) 0.023(6) 0.023(5)
C105 0.063(7) 0.042(6) 0.060(7) 0.002(5) 0.030(6) 0.010(5)
C106 0.073(8) 0.052(7) 0.053(7) 0.012(5) 0.021(6) 0.019(6)
C107 0.099(10) 0.056(7) 0.051(7) 0.014(6) 0.035(7) 0.018(7)
C108 0.076(8) 0.048(6) 0.051(6) 0.004(5) 0.027(6) 0.017(6)
C109 0.063(7) 0.043(6) 0.047(6) 0.004(5) 0.025(5) 0.010(5)
C110 0.084(9) 0.052(7) 0.060(7) 0.005(6) 0.028(7) 0.026(6)
C111 0.089(9) 0.058(7) 0.061(7) -0.009(6) 0.022(7) 0.009(7)
C112 0.104(11) 0.058(8) 0.063(8) -0.005(6) 0.032(8) 0.020(8)
C113 0.112(12) 0.053(8) 0.087(10) 0.008(7) 0.063(9) 0.031(8)
C114 0.081(8) 0.045(6) 0.066(7) 0.008(5) 0.044(6) 0.019(6)
C115 0.065(7) 0.053(7) 0.050(6) -0.005(5) 0.034(6) 0.009(6)
C116 0.079(9) 0.057(7) 0.061(7) 0.010(6) 0.035(7) 0.015(7)
C117 0.068(9) 0.084(10) 0.075(9) 0.006(7) 0.027(7) 0.014(8)
C118 0.061(8) 0.081(10) 0.079(9) -0.013(7) 0.031(7) 0.003(7)
C119 0.079(10) 0.054(7) 0.075(8) -0.009(6) 0.033(7) 0.010(7)
C120 0.076(9) 0.039(6) 0.064(7) -0.001(5) 0.037(6) 0.013(6)
C121 0.091(9) 0.038(6) 0.053(7) -0.007(5) 0.037(7) 0.015(6)
C122 0.108(11) 0.040(6) 0.065(8) 0.005(5) 0.042(7) 0.022(6)
C123 0.124(12) 0.047(7) 0.077(10) 0.001(6) 0.066(9) 0.016(7)
C124 0.189(19) 0.049(8) 0.064(9) 0.014(6) 0.073(12) 0.030(10)
C125 0.148(15) 0.047(7) 0.067(9) 0.005(6) 0.045(9) 0.034(8)
C126 0.106(10) 0.049(7) 0.045(7) 0.002(5) 0.021(7) 0.016(6)
C127 0.051(7) 0.032(6) 0.109(10) 0.022(6) -0.004(7) 0.010(5)
C128 0.077(9) 0.050(7) 0.069(8) -0.008(6) 0.013(7) 0.014(6)
C129 0.100(11) 0.051(7) 0.081(9) -0.003(7) 0.031(8) 0.014(7)
C130 0.076(9) 0.064(8) 0.073(8) 0.000(6) 0.020(7) 0.008(6)
C131 0.076(9) 0.068(8) 0.068(8) -0.001(7) 0.023(7) -0.004(7)
C132 0.085(10) 0.061(8) 0.057(7) 0.009(6) 0.034(7) 0.022(7)
C161 0.136(14) 0.075(10) 0.100(12) 0.001(9) 0.050(11) 0.036(10)

loop_
_atom_type_symbol
_atom_type_description
_atom_type_scat_dispersion_real
_atom_type_scat_dispersion_imag
_atom_type_scat_source
C C 0.0033 0.0016
;
International Tables for Crystallography
(Vol. C, Tables 4.2.6.8 and 6.1.1.4)
;
H H 0.0000 0.0000
;
International Tables for Crystallography
(Vol. C, Table 6.1.1.4)
;
F F 0.0171 0.0103
;
International Tables for Crystallography
(Vol. C, Tables 4.2.6.8 and 6.1.1.4)
;
Ir Ir -1.4442 7.9887
;
International Tables for Crystallography
(Vol. C, Tables 4.2.6.8 and 6.1.1.4)
;
N N 0.0061 0.0033
;
International Tables for Crystallography
(Vol. C, Tables 4.2.6.8 and 6.1.1.4)
;
O O 0.0106 0.0060
;
International Tables for Crystallography
(Vol. C, Tables 4.2.6.8 and 6.1.1.4)
;
P P 0.1023 0.0942
;
International Tables for Crystallography
(Vol. C, Tables 4.2.6.8 and 6.1.1.4)
;
Cl Cl 0.1484 0.1585
;
International Tables for Crystallography
(Vol. C, Tables 4.2.6.8 and 6.1.1.4)
;

loop_
_geom_angle_atom_site_label_1
_geom_angle_atom_site_label_2
_geom_angle_atom_site_label_3
_geom_angle
C8 Ir1 C20 81.5(4)
C8 Ir1 N13 89.6(5)
C20 Ir1 N13 80.1(4)
C8 Ir1 N1 80.1(5)
C20 Ir1 N1 89.5(4)
N13 Ir1 N1 166.4(3)
C8 Ir1 P2 88.0(3)
C20 Ir1 P2 169.5(3)
N13 Ir1 P2 99.9(3)
N1 Ir1 P2 88.6(2)
C8 Ir1 P1 169.9(3)
C20 Ir1 P1 88.4(3)
N13 Ir1 P1 88.3(3)
N1 Ir1 P1 100.3(3)
P2 Ir1 P1 102.10(9)
C78 Ir71 C90 81.5(4)
C78 Ir71 N83 90.3(5)
C90 Ir71 N83 80.5(5)
C78 Ir71 N71 80.0(5)
C90 Ir71 N71 90.8(5)
N83 Ir71 N71 167.8(4)
C78 Ir71 P72 86.2(3)
C90 Ir71 P72 167.7(3)
N83 Ir71 P72 98.9(3)
N71 Ir71 P72 87.9(2)
C78 Ir71 P71 171.6(3)
C90 Ir71 P71 90.1(3)
N83 Ir71 P71 88.7(3)
N71 Ir71 P71 99.8(3)
P72 Ir71 P71 102.14(10)
C39 P1 C45 102.2(5)
C39 P1 C25 99.8(5)
C45 P1 C25 101.4(5)
C39 P1 Ir1 112.2(3)
C45 P1 Ir1 118.4(4)
C25 P1 Ir1 119.9(4)
C51 P2 C57 99.3(5)
C51 P2 C29 104.4(6)
C57 P2 C29 98.1(5)
C51 P2 Ir1 112.1(4)
C57 P2 Ir1 126.9(4)
C29 P2 Ir1 113.1(4)
C115 P71 C109 101.8(5)
C115 P71 C95 102.0(5)
C109 P71 C95 98.4(5)
C115 P71 Ir71 118.1(4)
C109 P71 Ir71 113.2(4)
C95 P71 Ir71 120.2(4)
C99 P72 C127 98.1(5)
C99 P72 C121 105.0(5)
C127 P72 C121 103.6(6)
C99 P72 Ir71 113.4(3)
C127 P72 Ir71 125.1(4)
C121 P72 Ir71 109.6(4)
F142 P141 F141 92.1(6)
F142 P141 F143 91.8(6)
F141 P141 F143 92.7(7)
F142 P141 F146 90.7(7)
F141 P141 F146 91.8(7)
F143 P141 F146 174.7(7)
F142 P141 F145 178.8(7)
F141 P141 F145 88.6(6)
F143 P141 F145 89.1(6)
F146 P141 F145 88.3(6)
F142 P141 F144 89.5(5)
F141 P141 F144 178.4(7)
F143 P141 F144 87.0(6)
F146 P141 F144 88.4(7)
F145 P141 F144 89.8(5)
F151 P151 F156 95.0(15)
F151 P151 F155 97.3(10)
F156 P151 F155 86.6(9)
F151 P151 F153 95.5(14)
F156 P151 F153 168.9(10)
F155 P151 F153 88.7(7)
F151 P151 F152 89.7(9)
F156 P151 F152 99.8(9)
F155 P151 F152 170.1(9)
F153 P151 F152 83.7(7)
F151 P151 F154 175.7(9)
F156 P151 F154 85.9(10)
F155 P151 F154 87.0(9)
F153 P151 F154 83.9(9)
F152 P151 F154 85.9(8)
C26 O27 C28 113.3(8)
C96 O97 C98 113.2(8)
C6 N1 C2 119.5(10)
C6 N1 Ir1 127.7(8)
C2 N1 Ir1 112.8(9)
C18 N13 C14 118.9(10)
C18 N13 Ir1 125.8(8)
C14 N13 Ir1 115.2(7)
C33 N34 C35 117.1(10)
C33 N34 H34 142(9)
C35 N34 H34 96(9)
C76 N71 C72 118.9(11)
C76 N71 Ir71 126.6(9)
C72 N71 Ir71 114.5(9)
C88 N83 C84 120.3(11)
C88 N83 Ir71 126.1(9)
C84 N83 Ir71 113.6(10)
C103 N104 C105 115.5(9)
C103 N104 H104 123(6)
C105 N104 H104 108(6)
C3 C2 N1 115.6(14)
C3 C2 C7 127.3(13)
N1 C2 C7 117.1(10)
C4 C3 C2 126.9(16)
C4 C3 H3 116.6
C2 C3 H3 116.6
C3 C4 C5 117.3(13)
C3 C4 H4 121.4
C5 C4 H4 121.4
C6 C5 C4 115.0(14)
C6 C5 H5 122.5
C4 C5 H5 122.5
N1 C6 C5 125.5(13)
N1 C6 H6 117.2
C5 C6 H6 117.2
C8 C7 C12 121.1(14)
C8 C7 C2 115.8(10)
C12 C7 C2 123.1(13)
C9 C8 C7 117.9(11)
C9 C8 Ir1 127.9(9)
C7 C8 Ir1 114.1(9)
C8 C9 C10 122.2(15)
C8 C9 H9 118.9
C10 C9 H9 118.9
C11 C10 C9 118.7(17)
C11 C10 H10 120.7
C9 C10 H10 120.7
C10 C11 C12 120.5(14)
C10 C11 H11 119.7
C12 C11 H11 119.7
C11 C12 C7 119.5(14)
C11 C12 H12 120.2
C7 C12 H12 120.2
N13 C14 C15 120.6(10)
N13 C14 C19 115.4(10)
C15 C14 C19 123.9(10)
C16 C15 C14 119.3(12)
C16 C15 H15 120.3
C14 C15 H15 120.3
C15 C16 C17 119.8(13)
C15 C16 H16 120.1
C17 C16 H16 120.1
C18 C17 C16 118.1(12)
C18 C17 H17 121.0
C16 C17 H17 121.0
N13 C18 C17 123.2(12)
N13 C18 H18 118.4
C17 C18 H18 118.4
C24 C19 C20 121.0(11)
C24 C19 C14 123.6(11)
C20 C19 C14 115.4(10)
C21 C20 C19 118.3(9)
C21 C20 Ir1 128.0(9)
C19 C20 Ir1 113.7(8)
C22 C21 C20 119.8(11)
C22 C21 H21 120.1
C20 C21 H21 120.1
C21 C22 C23 122.0(11)
C21 C22 H22 119.0
C23 C22 H22 119.0
C22 C23 C24 120.1(11)
C22 C23 H23 120.0
C24 C23 H23 120.0
C23 C24 C19 118.8(12)
C23 C24 H24 120.6
C19 C24 H24 120.6
C38 C25 C26 117.3(11)
C38 C25 P1 124.8(9)
C26 C25 P1 117.8(9)
C35 C26 C25 122.5(11)
C35 C26 O27 119.3(10)
C25 C26 O27 118.2(10)
C29 C28 C33 124.8(11)
C29 C28 O27 117.9(10)
C33 C28 O27 117.3(11)
C28 C29 C30 117.4(12)
C28 C29 P2 114.3(9)
C30 C29 P2 128.2(10)
C29 C30 C31 118.9(12)
C29 C30 H30 120.5
C31 C30 H30 120.5
C32 C31 C30 123.1(12)
C32 C31 H31 118.5
C30 C31 H31 118.5
C31 C32 C33 118.0(13)
C31 C32 H32 121.0
C33 C32 H32 121.0
C32 C33 C28 117.7(12)
C32 C33 N34 124.2(12)
C28 C33 N34 118.1(11)
C36 C35 C26 118.5(11)
C36 C35 N34 125.1(11)
C26 C35 N34 116.4(11)
C35 C36 C37 119.7(11)
C35 C36 H36 120.1
C37 C36 H36 120.1
C38 C37 C36 120.4(12)
C38 C37 H37 119.8
C36 C37 H37 119.8
C37 C38 C25 121.0(12)
C37 C38 H38 119.5
C25 C38 H38 119.5
C44 C39 C40 117.8(10)
C44 C39 P1 124.1(9)
C40 C39 P1 118.1(9)
C41 C40 C39 120.4(11)
C41 C40 H40 119.8
C39 C40 H40 119.8
C42 C41 C40 121.1(13)
C42 C41 H41 119.4
C40 C41 H41 119.4
C41 C42 C43 120.5(13)
C41 C42 H42 119.7
C43 C42 H42 119.7
C42 C43 C44 120.1(13)
C42 C43 H43 119.9
C44 C43 H43 119.9
C39 C44 C43 119.9(12)
C39 C44 H44 120.1
C43 C44 H44 120.1
C46 C45 C50 117.6(10)
C46 C45 P1 121.9(8)
C50 C45 P1 120.3(9)
C45 C46 C47 121.8(11)
C45 C46 H46 119.1
C47 C46 H46 119.1
C46 C47 C48 120.2(12)
C46 C47 H47 119.9
C48 C47 H47 119.9
C49 C48 C47 120.1(12)
C49 C48 H48 119.9
C47 C48 H48 119.9
C48 C49 C50 119.7(12)
C48 C49 H49 120.2
C50 C49 H49 120.2
C49 C50 C45 120.5(13)
C49 C50 H50 119.7
C45 C50 H50 119.7
C56 C51 C52 117.3(12)
C56 C51 P2 121.5(10)
C52 C51 P2 120.9(10)
C53 C52 C51 121.0(13)
C53 C52 H52 119.5
C51 C52 H52 119.5
C52 C53 C54 119.5(14)
C52 C53 H53 120.2
C54 C53 H53 120.2
C55 C54 C53 120.6(15)
C55 C54 H54 119.7
C53 C54 H54 119.7
C54 C55 C56 121.4(16)
C54 C55 H55 119.3
C56 C55 H55 119.3
C51 C56 C55 119.9(14)
C51 C56 H56 120.1
C55 C56 H56 120.1
C62 C57 C58 119.3(10)
C62 C57 P2 123.2(8)
C58 C57 P2 117.5(9)
C59 C58 C57 118.9(12)
C59 C58 H58 120.6
C57 C58 H58 120.6
C60 C59 C58 120.7(12)
C60 C59 H59 119.6
C58 C59 H59 119.6
C61 C60 C59 120.7(11)
C61 C60 H60 119.7
C59 C60 H60 119.7
C60 C61 C62 121.2(12)
C60 C61 H61 119.4
C62 C61 H61 119.4
C57 C62 C61 118.9(11)
C57 C62 H62 120.6
C61 C62 H62 120.6
N71 C72 C73 117.8(12)
N71 C72 C77 114.2(11)
C73 C72 C77 128.0(12)
C74 C73 C72 124.5(14)
C74 C73 H73 117.7
C72 C73 H73 117.7
C73 C74 C75 116.2(15)
C73 C74 H74 121.9
C75 C74 H74 121.9
C76 C75 C74 118.2(14)
C76 C75 H75 120.9
C74 C75 H75 120.9
N71 C76 C75 124.1(13)
N71 C76 H76 117.9
C75 C76 H76 117.9
C78 C77 C82 120.2(15)
C78 C77 C72 116.9(11)
C82 C77 C72 122.8(14)
C77 C78 C79 117.7(11)
C77 C78 Ir71 114.0(9)
C79 C78 Ir71 128.2(10)
C78 C79 C80 121.5(14)
C78 C79 H79 119.2
C80 C79 H79 119.2
C81 C80 C79 120.6(15)
C81 C80 H80 119.7
C79 C80 H80 119.7
C82 C81 C80 119.7(14)
C82 C81 H81 120.2
C80 C81 H81 120.2
C81 C82 C77 120.3(17)
C81 C82 H82 119.8
C77 C82 H82 119.8
N83 C84 C85 119.2(15)
N83 C84 C89 116.0(11)
C85 C84 C89 124.7(14)
C86 C85 C84 120.3(15)
C86 C85 H85 119.9
C84 C85 H85 119.9
C85 C86 C87 119.9(15)
C85 C86 H86 120.0
C87 C86 H86 120.0
C88 C87 C86 116.1(16)
C88 C87 H87 122.0
C86 C87 H87 122.0
N83 C88 C87 124.1(14)
N83 C88 H88 118.0
C87 C88 H88 117.9
C90 C89 C84 116.6(11)
C90 C89 C94 119.9(17)
C84 C89 C94 123.5(15)
C91 C90 C89 117.3(12)
C91 C90 Ir71 128.6(10)
C89 C90 Ir71 113.3(11)
C90 C91 C92 121.3(14)
C90 C91 H91 119.3
C92 C91 H91 119.3
C93 C92 C91 120.8(17)
C93 C92 H92 119.6
C91 C92 H92 119.6
C94 C93 C92 119.2(15)
C94 C93 H93 120.4
C92 C93 H93 120.4
C93 C94 C89 120.9(17)
C93 C94 H94 119.5
C89 C94 H94 119.5
C108 C95 C96 117.4(10)
C108 C95 P71 124.5(8)
C96 C95 P71 117.9(8)
C105 C96 C95 123.4(10)
C105 C96 O97 119.5(9)
C95 C96 O97 117.0(9)
C103 C98 C99 125.6(10)
C103 C98 O97 119.4(10)
C99 C98 O97 114.9(10)
C100 C99 C98 115.1(10)
C100 C99 P72 128.5(9)
C98 C99 P72 116.3(8)
C101 C100 C99 120.7(11)
C101 C100 H100 119.6
C99 C100 H100 119.6
C100 C101 C102 122.4(11)
C100 C101 H101 118.8
C102 C101 H101 118.8
C101 C102 C103 117.8(11)
C101 C102 H102 121.1
C103 C102 H102 121.1
C98 C103 N104 119.5(10)
C98 C103 C102 118.2(10)
N104 C103 C102 122.4(10)
C106 C105 C96 119.4(10)
C106 C105 N104 123.1(10)
C96 C105 N104 117.5(10)
C105 C106 C107 118.0(11)
C105 C106 H106 121.0
C107 C106 H106 121.0
C108 C107 C106 121.7(11)
C108 C107 H107 119.1
C106 C107 H107 119.1
C107 C108 C95 119.7(10)
C107 C108 H108 120.2
C95 C108 H108 120.2
C110 C109 C114 119.1(10)
C110 C109 P71 117.2(8)
C114 C109 P71 123.6(10)
C109 C110 C111 122.1(12)
C109 C110 H110 119.0
C111 C110 H110 119.0
C110 C111 C112 119.1(13)
C110 C111 H111 120.5
C112 C111 H111 120.5
C113 C112 C111 119.5(12)
C113 C112 H112 120.2
C111 C112 H112 120.2
C112 C113 C114 120.8(13)
C112 C113 H113 119.6
C114 C113 H113 119.6
C109 C114 C113 119.4(13)
C109 C114 H114 120.3
C113 C114 H114 120.3
C116 C115 C120 118.4(12)
C116 C115 P71 120.4(10)
C120 C115 P71 121.1(10)
C117 C116 C115 120.9(13)
C117 C116 H116 119.5
C115 C116 H116 119.5
C116 C117 C118 120.8(14)
C116 C117 H117 119.6
C118 C117 H117 119.6
C119 C118 C117 119.5(13)
C119 C118 H118 120.3
C117 C118 H118 120.3
C118 C119 C120 120.4(13)
C118 C119 H119 119.8
C120 C119 H119 119.8
C119 C120 C115 119.9(12)
C119 C120 H120 120.0
C115 C120 H120 120.0
C122 C121 C126 120.9(12)
C122 C121 P72 120.9(10)
C126 C121 P72 117.9(10)
C121 C122 C123 119.9(15)
C121 C122 H122 120.1
C123 C122 H122 120.1
C122 C123 C124 118.1(15)
C122 C123 H123 120.9
C124 C123 H123 120.9
C125 C124 C123 121.2(13)
C125 C124 H124 119.4
C123 C124 H124 119.4
C124 C125 C126 122.7(16)
C124 C125 H125 118.7
C126 C125 H125 118.7
C125 C126 C121 117.2(15)
C125 C126 H126 121.4
C121 C126 H126 121.4
C132 C127 C128 117.0(12)
C132 C127 P72 128.3(11)
C128 C127 P72 114.6(10)
C129 C128 C127 118.7(12)
C129 C128 H128 120.7
C127 C128 H128 120.7
C130 C129 C128 121.5(12)
C130 C129 H129 119.2
C128 C129 H129 119.2
C129 C130 C131 119.6(14)
C129 C130 H130 120.2
C131 C130 H130 120.2
C130 C131 C132 119.5(13)
C130 C131 H131 120.2
C132 C131 H131 120.2
C127 C132 C131 123.6(12)
C127 C132 H132 118.2
C131 C132 H132 118.2
Cl17 C161 Cl16 114.6(9)
Cl17 C161 H16A 108.6
Cl16 C161 H16A 108.6
Cl17 C161 H16B 108.6
Cl16 C161 H16B 108.6
H16A C161 H16B 107.6

loop_
_geom_bond_atom_site_label_1
_geom_bond_atom_site_label_2
_geom_bond_distance
Ir1 C8 2.049(11)
Ir1 C20 2.051(10)
Ir1 N13 2.077(9)
Ir1 N1 2.082(9)
Ir1 P2 2.483(3)
Ir1 P1 2.526(3)
Ir71 C78 2.036(11)
Ir71 C90 2.056(12)
Ir71 N83 2.062(10)
Ir71 N71 2.093(9)
Ir71 P72 2.510(3)
Ir71 P71 2.529(3)
Cl16 C161 1.744(19)
Cl17 C161 1.742(15)
P1 C39 1.833(11)
P1 C45 1.849(11)
P1 C25 1.855(12)
P2 C51 1.821(12)
P2 C57 1.845(11)
P2 C29 1.845(13)
P71 C115 1.824(13)
P71 C109 1.844(11)
P71 C95 1.855(11)
P72 C99 1.835(11)
P72 C127 1.836(12)
P72 C121 1.847(12)
P141 F142 1.554(10)
P141 F141 1.563(10)
P141 F143 1.573(12)
P141 F146 1.581(13)
P141 F145 1.584(9)
P141 F144 1.589(10)
P151 F151 1.422(13)
P151 F156 1.519(14)
P151 F155 1.519(11)
P151 F153 1.581(14)
P151 F152 1.602(12)
P151 F154 1.604(15)
O27 C26 1.397(13)
O27 C28 1.408(13)
O97 C96 1.403(13)
O97 C98 1.404(13)
N1 C6 1.326(16)
N1 C2 1.380(15)
N13 C18 1.330(15)
N13 C14 1.346(14)
N34 C33 1.398(17)
N34 C35 1.402(16)
N34 H34 0.97(2)
N71 C76 1.344(16)
N71 C72 1.358(15)
N83 C88 1.321(17)
N83 C84 1.391(16)
N104 C103 1.385(14)
N104 C105 1.437(13)
N104 H104 0.97(2)
C2 C3 1.367(19)
C2 C7 1.424(19)
C3 C4 1.30(2)
C3 H3 0.9500
C4 C5 1.46(2)
C4 H4 0.9500
C5 C6 1.355(17)
C5 H5 0.9500
C6 H6 0.9500
C7 C8 1.390(17)
C7 C12 1.392(17)
C8 C9 1.375(19)
C9 C10 1.397(19)
C9 H9 0.9500
C10 C11 1.38(2)
C10 H10 0.9500
C11 C12 1.38(2)
C11 H11 0.9500
C12 H12 0.9500
C14 C15 1.377(17)
C14 C19 1.474(16)
C15 C16 1.363(17)
C15 H15 0.9500
C16 C17 1.379(19)
C16 H16 0.9500
C17 C18 1.351(18)
C17 H17 0.9500
C18 H18 0.9500
C19 C24 1.399(16)
C19 C20 1.409(17)
C20 C21 1.397(16)
C21 C22 1.372(16)
C21 H21 0.9500
C22 C23 1.372(19)
C22 H22 0.9500
C23 C24 1.385(18)
C23 H23 0.9500
C24 H24 0.9500
C25 C38 1.380(16)
C25 C26 1.390(16)
C26 C35 1.382(16)
C28 C29 1.359(17)
C28 C33 1.391(17)
C29 C30 1.384(17)
C30 C31 1.387(19)
C30 H30 0.9500
C31 C32 1.38(2)
C31 H31 0.9500
C32 C33 1.387(18)
C32 H32 0.9500
C35 C36 1.365(16)
C36 C37 1.410(17)
C36 H36 0.9500
C37 C38 1.362(18)
C37 H37 0.9500
C38 H38 0.9500
C39 C44 1.374(16)
C39 C40 1.425(15)
C40 C41 1.362(16)
C40 H40 0.9500
C41 C42 1.333(19)
C41 H41 0.9500
C42 C43 1.38(2)
C42 H42 0.9500
C43 C44 1.399(18)
C43 H43 0.9500
C44 H44 0.9500
C45 C46 1.363(16)
C45 C50 1.407(15)
C46 C47 1.368(15)
C46 H46 0.9500
C47 C48 1.375(18)
C47 H47 0.9500
C48 C49 1.359(19)
C48 H48 0.9500
C49 C50 1.391(16)
C49 H49 0.9500
C50 H50 0.9500
C51 C56 1.382(18)
C51 C52 1.438(17)
C52 C53 1.377(19)
C52 H52 0.9500
C53 C54 1.38(2)
C53 H53 0.9500
C54 C55 1.35(2)
C54 H54 0.9500
C55 C56 1.41(2)
C55 H55 0.9500
C56 H56 0.9500
C57 C62 1.372(16)
C57 C58 1.417(16)
C58 C59 1.390(17)
C58 H58 0.9500
C59 C60 1.362(19)
C59 H59 0.9500
C60 C61 1.333(18)
C60 H60 0.9500
C61 C62 1.419(16)
C61 H61 0.9500
C62 H62 0.9500
C72 C73 1.38(2)
C72 C77 1.471(19)
C73 C74 1.35(2)
C73 H73 0.9500
C74 C75 1.42(2)
C74 H74 0.9500
C75 C76 1.350(19)
C75 H75 0.9500
C76 H76 0.9500
C77 C78 1.378(19)
C77 C82 1.440(19)
C78 C79 1.379(17)
C79 C80 1.390(18)
C79 H79 0.9500
C80 C81 1.37(2)
C80 H80 0.9500
C81 C82 1.34(2)
C81 H81 0.9500
C82 H82 0.9500
C84 C85 1.39(2)
C84 C89 1.43(2)
C85 C86 1.37(2)
C85 H85 0.9500
C86 C87 1.44(2)
C86 H86 0.9500
C87 C88 1.383(19)
C87 H87 0.9500
C88 H88 0.9500
C89 C90 1.397(19)
C89 C94 1.430(19)
C90 C91 1.375(19)
C91 C92 1.394(17)
C91 H91 0.9500
C92 C93 1.38(3)
C92 H92 0.9500
C93 C94 1.34(3)
C93 H93 0.9500
C94 H94 0.9500
C95 C108 1.382(15)
C95 C96 1.388(14)
C96 C105 1.364(16)
C98 C103 1.352(16)
C98 C99 1.400(16)
C99 C100 1.398(15)
C100 C101 1.376(17)
C100 H100 0.9500
C101 C102 1.390(17)
C101 H101 0.9500
C102 C103 1.412(15)
C102 H102 0.9500
C105 C106 1.359(15)
C106 C107 1.425(16)
C106 H106 0.9500
C107 C108 1.363(16)
C107 H107 0.9500
C108 H108 0.9500
C109 C110 1.372(17)
C109 C114 1.393(15)
C110 C111 1.396(16)
C110 H110 0.9500
C111 C112 1.398(19)
C111 H111 0.9500
C112 C113 1.38(2)
C112 H112 0.9500
C113 C114 1.416(17)
C113 H113 0.9500
C114 H114 0.9500
C115 C116 1.390(17)
C115 C120 1.404(16)
C116 C117 1.363(19)
C116 H116 0.9500
C117 C118 1.39(2)
C117 H117 0.9500
C118 C119 1.374(19)
C118 H118 0.9500
C119 C120 1.391(18)
C119 H119 0.9500
C120 H120 0.9500
C121 C122 1.380(19)
C121 C126 1.402(18)
C122 C123 1.382(18)
C122 H122 0.9500
C123 C124 1.38(2)
C123 H123 0.9500
C124 C125 1.34(2)
C124 H124 0.9500
C125 C126 1.354(19)
C125 H125 0.9500
C126 H126 0.9500
C127 C132 1.320(17)
C127 C128 1.484(18)
C128 C129 1.373(19)
C128 H128 0.9500
C129 C130 1.363(19)
C129 H129 0.9500
C130 C131 1.385(18)
C130 H130 0.9500
C131 C132 1.386(19)
C131 H131 0.9500
C132 H132 0.9500
C161 H16A 0.9900
C161 H16B 0.9900

loop_
_geom_torsion_atom_site_label_1
_geom_torsion_atom_site_label_2
_geom_torsion_atom_site_label_3
_geom_torsion_atom_site_label_4
_geom_torsion
C6 N1 C2 C3 -0.6(15)
Ir1 N1 C2 C3 177.6(8)
C6 N1 C2 C7 -178.9(10)
Ir1 N1 C2 C7 -0.8(12)
N1 C2 C3 C4 4(2)
C7 C2 C3 C4 -177.8(13)
C2 C3 C4 C5 -4(2)
C3 C4 C5 C6 0.0(17)
C2 N1 C6 C5 -3.0(16)
Ir1 N1 C6 C5 179.1(8)
C4 C5 C6 N1 3.3(17)
C3 C2 C7 C8 -179.8(11)
N1 C2 C7 C8 -1.7(15)
C3 C2 C7 C12 1.5(19)
N1 C2 C7 C12 179.7(10)
C12 C7 C8 C9 -0.4(17)
C2 C7 C8 C9 -179.1(10)
C12 C7 C8 Ir1 -178.0(9)
C2 C7 C8 Ir1 3.4(13)
C7 C8 C9 C10 -0.9(18)
Ir1 C8 C9 C10 176.3(10)
C8 C9 C10 C11 3(2)
C9 C10 C11 C12 -5(2)
C10 C11 C12 C7 3(2)
C8 C7 C12 C11 -0.8(18)
C2 C7 C12 C11 177.7(12)
C18 N13 C14 C15 2.9(17)
Ir1 N13 C14 C15 -179.3(9)
C18 N13 C14 C19 -175.4(10)
Ir1 N13 C14 C19 2.4(13)
N13 C14 C15 C16 -1.8(19)
C19 C14 C15 C16 176.4(12)
C14 C15 C16 C17 0(2)
C15 C16 C17 C18 0(2)
C14 N13 C18 C17 -2.7(19)
Ir1 N13 C18 C17 179.9(10)
C16 C17 C18 N13 1(2)
N13 C14 C19 C24 177.6(11)
C15 C14 C19 C24 -0.7(19)
N13 C14 C19 C20 0.6(16)
C15 C14 C19 C20 -177.6(12)
C24 C19 C20 C21 -2.1(18)
C14 C19 C20 C21 174.9(10)
C24 C19 C20 Ir1 179.7(9)
C14 C19 C20 Ir1 -3.3(13)
C19 C20 C21 C22 1.0(17)
Ir1 C20 C21 C22 178.9(9)
C20 C21 C22 C23 1.1(19)
C21 C22 C23 C24 -2(2)
C22 C23 C24 C19 1(2)
C20 C19 C24 C23 1.1(19)
C14 C19 C24 C23 -175.6(12)
C39 P1 C25 C38 14.6(10)
C45 P1 C25 C38 -90.1(10)
Ir1 P1 C25 C38 137.4(8)
C39 P1 C25 C26 -167.0(8)
C45 P1 C25 C26 88.4(9)
Ir1 P1 C25 C26 -44.1(9)
C38 C25 C26 C35 -10.0(15)
P1 C25 C26 C35 171.5(8)
C38 C25 C26 O27 171.5(9)
P1 C25 C26 O27 -7.1(12)
C28 O27 C26 C35 -40.3(12)
C28 O27 C26 C25 138.3(9)
C26 O27 C28 C29 -145.3(9)
C26 O27 C28 C33 36.4(12)
C33 C28 C29 C30 3.1(16)
O27 C28 C29 C30 -175.1(9)
C33 C28 C29 P2 -180.0(8)
O27 C28 C29 P2 1.8(12)
C51 P2 C29 C28 -174.4(8)
C57 P2 C29 C28 -72.6(9)
Ir1 P2 C29 C28 63.4(8)
C51 P2 C29 C30 2.0(12)
C57 P2 C29 C30 103.9(11)
Ir1 P2 C29 C30 -120.1(10)
C28 C29 C30 C31 -4.0(16)
P2 C29 C30 C31 179.6(9)
C29 C30 C31 C32 2.7(18)
C30 C31 C32 C33 -0.1(18)
C31 C32 C33 C28 -1.0(16)
C31 C32 C33 N34 178.9(11)
C29 C28 C33 C32 -0.6(16)
O27 C28 C33 C32 177.6(9)
C29 C28 C33 N34 179.5(10)
O27 C28 C33 N34 -2.2(14)
C35 N34 C33 C32 150.0(11)
C35 N34 C33 C28 -30.1(14)
C25 C26 C35 C36 8.0(16)
O27 C26 C35 C36 -173.5(9)
C25 C26 C35 N34 -169.6(10)
O27 C26 C35 N34 8.9(14)
C33 N34 C35 C36 -150.7(11)
C33 N34 C35 C26 26.7(14)
C26 C35 C36 C37 -1.8(16)
N34 C35 C36 C37 175.6(10)
C35 C36 C37 C38 -2.0(17)
C36 C37 C38 C25 -0.1(17)
C26 C25 C38 C37 5.9(16)
P1 C25 C38 C37 -175.7(9)
C45 P1 C39 C44 -11.0(12)
C25 P1 C39 C44 -115.0(11)
Ir1 P1 C39 C44 116.9(10)
C45 P1 C39 C40 168.4(9)
C25 P1 C39 C40 64.4(10)
Ir1 P1 C39 C40 -63.7(10)
C44 C39 C40 C41 -2.6(18)
P1 C39 C40 C41 177.9(10)
C39 C40 C41 C42 1(2)
C40 C41 C42 C43 0(2)
C41 C42 C43 C44 0(3)
C40 C39 C44 C43 3(2)
P1 C39 C44 C43 -177.7(12)
C42 C43 C44 C39 -2(2)
C39 P1 C45 C46 70.0(10)
C25 P1 C45 C46 172.8(10)
Ir1 P1 C45 C46 -53.8(11)
C39 P1 C45 C50 -114.5(10)
C25 P1 C45 C50 -11.7(11)
Ir1 P1 C45 C50 121.7(9)
C50 C45 C46 C47 1.7(18)
P1 C45 C46 C47 177.2(9)
C45 C46 C47 C48 -1.7(19)
C46 C47 C48 C49 2(2)
C47 C48 C49 C50 -2(2)
C48 C49 C50 C45 2(2)
C46 C45 C50 C49 -1.9(18)
P1 C45 C50 C49 -177.5(10)
C57 P2 C51 C56 33.9(11)
C29 P2 C51 C56 134.8(10)
Ir1 P2 C51 C56 -102.4(10)
C57 P2 C51 C52 -152.0(10)
C29 P2 C51 C52 -51.1(11)
Ir1 P2 C51 C52 71.7(10)
C56 C51 C52 C53 -0.2(18)
P2 C51 C52 C53 -174.5(10)
C51 C52 C53 C54 0(2)
C52 C53 C54 C55 -3(2)
C53 C54 C55 C56 6(3)
C52 C51 C56 C55 2.9(19)
P2 C51 C56 C55 177.2(11)
C54 C55 C56 C51 -6(2)
C51 P2 C57 C62 -129.8(10)
C29 P2 C57 C62 124.0(10)
Ir1 P2 C57 C62 -3.0(12)
C51 P2 C57 C58 52.3(11)
C29 P2 C57 C58 -53.9(10)
Ir1 P2 C57 C58 179.1(8)
C62 C57 C58 C59 6.4(19)
P2 C57 C58 C59 -175.6(11)
C57 C58 C59 C60 -5(2)
C58 C59 C60 C61 0(2)
C59 C60 C61 C62 2(2)
C58 C57 C62 C61 -4.1(18)
P2 C57 C62 C61 178.1(10)
C60 C61 C62 C57 0(2)
C76 N71 C72 C73 4.0(15)
Ir71 N71 C72 C73 -175.5(9)
C76 N71 C72 C77 -177.2(10)
Ir71 N71 C72 C77 3.3(12)
N71 C72 C73 C74 0(2)
C77 C72 C73 C74 -178.8(13)
C72 C73 C74 C75 -4(2)
C73 C74 C75 C76 4.7(19)
C72 N71 C76 C75 -3.4(17)
Ir71 N71 C76 C75 176.1(9)
C74 C75 C76 N71 -1.1(19)
N71 C72 C77 C78 -6.8(15)
C73 C72 C77 C78 171.8(12)
N71 C72 C77 C82 178.3(11)
C73 C72 C77 C82 -3(2)
C82 C77 C78 C79 0.0(17)
C72 C77 C78 C79 -175.1(10)
C82 C77 C78 Ir71 -178.0(9)
C72 C77 C78 Ir71 6.9(13)
C77 C78 C79 C80 1.3(17)
Ir71 C78 C79 C80 179.0(9)
C78 C79 C80 C81 -2.0(19)
C79 C80 C81 C82 1(2)
C80 C81 C82 C77 0(2)
C78 C77 C82 C81 -1(2)
C72 C77 C82 C81 174.2(12)
C88 N83 C84 C85 1.9(17)
Ir71 N83 C84 C85 180.0(9)
C88 N83 C84 C89 -174.4(11)
Ir71 N83 C84 C89 3.7(13)
N83 C84 C85 C86 1(2)
C89 C84 C85 C86 177.1(13)
C84 C85 C86 C87 -4(2)
C85 C86 C87 C88 4(2)
C84 N83 C88 C87 -2.1(19)
Ir71 N83 C88 C87 -179.9(9)
C86 C87 C88 N83 -1(2)
N83 C84 C89 C90 -4.2(16)
C85 C84 C89 C90 179.7(12)
N83 C84 C89 C94 175.3(10)
C85 C84 C89 C94 -1(2)
C84 C89 C90 C91 173.0(10)
C94 C89 C90 C91 -6.6(17)
C84 C89 C90 Ir71 2.6(13)
C94 C89 C90 Ir71 -176.9(9)
C89 C90 C91 C92 8.9(18)
Ir71 C90 C91 C92 177.6(9)
C90 C91 C92 C93 -6(2)
C91 C92 C93 C94 0(2)
C92 C93 C94 C89 2(2)
C90 C89 C94 C93 1(2)
C84 C89 C94 C93 -178.3(13)
C115 P71 C95 C108 -93.4(11)
C109 P71 C95 C108 10.7(12)
Ir71 P71 C95 C108 133.7(9)
C115 P71 C95 C96 91.2(10)
C109 P71 C95 C96 -164.8(10)
Ir71 P71 C95 C96 -41.7(11)
C108 C95 C96 C105 -6.4(18)
P71 C95 C96 C105 169.4(9)
C108 C95 C96 O97 174.3(10)
P71 C95 C96 O97 -9.9(14)
C98 O97 C96 C105 -35.3(14)
C98 O97 C96 C95 144.1(10)
C96 O97 C98 C103 33.3(14)
C96 O97 C98 C99 -147.4(10)
C103 C98 C99 C100 4.3(17)
O97 C98 C99 C100 -174.9(10)
C103 C98 C99 P72 -178.6(10)
O97 C98 C99 P72 2.1(13)
C127 P72 C99 C100 102.9(12)
C121 P72 C99 C100 -3.6(12)
Ir71 P72 C99 C100 -123.2(10)
C127 P72 C99 C98 -73.7(10)
C121 P72 C99 C98 179.8(9)
Ir71 P72 C99 C98 60.2(9)
C98 C99 C100 C101 -3.7(17)
P72 C99 C100 C101 179.6(10)
C99 C100 C101 C102 2(2)
C100 C101 C102 C103 0(2)
C99 C98 C103 N104 178.8(11)
O97 C98 C103 N104 -1.9(17)
C99 C98 C103 C102 -2.7(18)
O97 C98 C103 C102 176.5(10)
C105 N104 C103 C98 -28.0(16)
C105 N104 C103 C102 153.6(11)
C101 C102 C103 C98 0.4(18)
C101 C102 C103 N104 178.8(12)
C95 C96 C105 C106 6.6(18)
O97 C96 C105 C106 -174.2(10)
C95 C96 C105 N104 -173.0(11)
O97 C96 C105 N104 6.3(16)
C103 N104 C105 C106 -153.9(12)
C103 N104 C105 C96 25.6(16)
C96 C105 C106 C107 -1.3(18)
N104 C105 C106 C107 178.2(12)
C105 C106 C107 C108 -4(2)
C106 C107 C108 C95 4(2)
C96 C95 C108 C107 0.9(18)
P71 C95 C108 C107 -174.5(10)
C115 P71 C109 C110 173.8(9)
C95 P71 C109 C110 69.6(10)
Ir71 P71 C109 C110 -58.4(10)
C115 P71 C109 C114 -4.0(11)
C95 P71 C109 C114 -108.3(10)
Ir71 P71 C109 C114 123.7(9)
C114 C109 C110 C111 0.7(18)
P71 C109 C110 C111 -177.3(10)
C109 C110 C111 C112 0.5(19)
C110 C111 C112 C113 -2(2)
C111 C112 C113 C114 3(2)
C110 C109 C114 C113 0.0(17)
P71 C109 C114 C113 177.8(9)
C112 C113 C114 C109 -1.9(19)
C109 P71 C115 C116 67.7(9)
C95 P71 C115 C116 169.0(9)
Ir71 P71 C115 C116 -56.8(9)
C109 P71 C115 C120 -112.6(9)
C95 P71 C115 C120 -11.2(9)
Ir71 P71 C115 C120 123.0(8)
C120 C115 C116 C117 -2.5(16)
P71 C115 C116 C117 177.3(9)
C115 C116 C117 C118 1.4(18)
C116 C117 C118 C119 0.2(19)
C117 C118 C119 C120 -0.6(18)
C118 C119 C120 C115 -0.6(17)
C116 C115 C120 C119 2.1(15)
P71 C115 C120 C119 -177.7(8)
C99 P72 C121 C122 -45.8(10)
C127 P72 C121 C122 -148.2(9)
Ir71 P72 C121 C122 76.3(9)
C99 P72 C121 C126 139.8(9)
C127 P72 C121 C126 37.4(9)
Ir71 P72 C121 C126 -98.1(8)
C126 C121 C122 C123 0.5(16)
P72 C121 C122 C123 -173.7(9)
C121 C122 C123 C124 -0.5(17)
C122 C123 C124 C125 0.6(19)
C123 C124 C125 C126 -1(2)
C124 C125 C126 C121 0.7(18)
C122 C121 C126 C125 -0.6(16)
P72 C121 C126 C125 173.8(9)
C99 P72 C127 C132 116.4(12)
C121 P72 C127 C132 -135.9(12)
Ir71 P72 C127 C132 -9.7(14)
C99 P72 C127 C128 -67.4(10)
C121 P72 C127 C128 40.3(10)
Ir71 P72 C127 C128 166.5(7)
C132 C127 C128 C129 -2.6(18)
P72 C127 C128 C129 -179.3(10)
C127 C128 C129 C130 3(2)
C128 C129 C130 C131 -2(2)
C129 C130 C131 C132 2(2)
C128 C127 C132 C131 2.3(19)
P72 C127 C132 C131 178.5(10)
C130 C131 C132 C127 -2(2)
